data_4105467
loop_
_publ_author_name
'Mikinao Ito'
'Daisuke Hashizume'
'Takeo Fukunaga'
'Tsukasa Matsuo'
'Kohei Tamao'

_publ_section_title
;
 Isolated Monomeric and Dimeric Mixed Diorganocuprates Based on the
 Size-Controllable Bulky "Rind" Ligands
;
_journal_name_full 'Journal of the American Chemical Society'
_journal_page_first 18024
_journal_page_last 18025
_journal_paper_doi 10.1021/ja9071964
_journal_volume 131
_journal_year 2009
_chemical_formula_moiety 'C40 H33 Br'
_chemical_formula_sum 'C40 H33 Br'
_chemical_formula_weight 593.56
_chemical_name_systematic
; 
 ? 
;
_space_group_IT_number 2
_symmetry_cell_setting triclinic
_symmetry_Int_Tables_number 2
_symmetry_space_group_name_Hall '-P 1'
_symmetry_space_group_name_H-M 'P -1'
_atom_sites_solution_hydrogens geom
_atom_sites_solution_primary direct
_atom_sites_solution_secondary difmap
_cell_angle_alpha 102.846(9)
_cell_angle_beta 104.607(10)
_cell_angle_gamma 97.276(5)
_cell_formula_units_Z 2
_cell_length_a 10.601(7)
_cell_length_b 11.556(8)
_cell_length_c 13.229(9)
_cell_measurement_reflns_used 4028
_cell_measurement_temperature 100
_cell_measurement_theta_max 27.4
_cell_measurement_theta_min 2.1
_cell_volume 1500.0(18)
_computing_cell_refinement CrystalClear
_computing_data_collection CrystalClear
_computing_data_reduction CrystalStructure
_computing_publication_material 'CrystalStructure 3.8'
_computing_structure_refinement 'SHELXL-97 (Sheldrick, 1997)'
_computing_structure_solution SIR97
_diffrn_ambient_temperature 100
_diffrn_detector_area_resol_mean 7.31
_diffrn_measured_fraction_theta_full 0.996
_diffrn_measured_fraction_theta_max 0.996
_diffrn_measurement_device_type 'Rigaku Saturn'
_diffrn_measurement_method \w
_diffrn_radiation_monochromator graphite
_diffrn_radiation_source 'Rotating anode'
_diffrn_radiation_type MoK\a
_diffrn_radiation_wavelength 0.71073
_diffrn_reflns_av_R_equivalents 0.0878
_diffrn_reflns_av_sigmaI/netI 0.0881
_diffrn_reflns_limit_h_max 13
_diffrn_reflns_limit_h_min -13
_diffrn_reflns_limit_k_max 14
_diffrn_reflns_limit_k_min -14
_diffrn_reflns_limit_l_max 17
_diffrn_reflns_limit_l_min -17
_diffrn_reflns_number 18251
_diffrn_reflns_theta_full 27.42
_diffrn_reflns_theta_max 27.42
_diffrn_reflns_theta_min 2.46
_exptl_absorpt_coefficient_mu 1.397
_exptl_absorpt_correction_T_max 0.932
_exptl_absorpt_correction_T_min 0.786
_exptl_absorpt_correction_type multi-scan
_exptl_absorpt_process_details 'Jacobson, R. (1998) Private communication'
_exptl_crystal_colour yellow
_exptl_crystal_density_diffrn 1.314
_exptl_crystal_description platelet
_exptl_crystal_F_000 616
_exptl_crystal_size_max 0.10
_exptl_crystal_size_mid 0.05
_exptl_crystal_size_min 0.05
_refine_diff_density_max 0.942
_refine_diff_density_min -0.883
_refine_diff_density_rms 0.093
_refine_ls_extinction_method none
_refine_ls_goodness_of_fit_ref 1.057
_refine_ls_hydrogen_treatment constr
_refine_ls_matrix_type full
_refine_ls_number_parameters 394
_refine_ls_number_reflns 6797
_refine_ls_number_restraints 0
_refine_ls_restrained_S_all 1.057
_refine_ls_R_factor_all 0.0853
_refine_ls_R_factor_gt 0.0585
_refine_ls_shift/su_max 0.000
_refine_ls_shift/su_mean 0.000
_refine_ls_structure_factor_coef Fsqd
_refine_ls_weighting_details 'calc w=1/[\s^2^(Fo^2^)+(0.0692P)^2^+0.2641P] where P=(Fo^2^+2Fc^2^)/3'
_refine_ls_weighting_scheme calc
_refine_ls_wR_factor_gt 0.1351
_refine_ls_wR_factor_ref 0.1529
_reflns_number_gt 4841
_reflns_number_total 6797
_reflns_threshold_expression >2sigma(I)
_cod_data_source_file ja9071964_si_002_1.cif
_cod_data_source_block MFluindBr
_cod_database_code 4105467

loop_
_symmetry_equiv_pos_as_xyz
'x, y, z'
'-x, -y, -z'

loop_
_atom_site_label
_atom_site_type_symbol
_atom_site_fract_x
_atom_site_fract_y
_atom_site_fract_z
_atom_site_U_iso_or_equiv
_atom_site_adp_type
_atom_site_occupancy
_atom_site_symmetry_multiplicity
_atom_site_calc_flag
_atom_site_refinement_flags
Br1 Br 0.04437(3) 0.09988(3) 0.84672(3) 0.03381(14) Uani 1 1 d .
C1 C 0.0054(3) 0.2175(3) 0.7704(3) 0.0234(7) Uani 1 1 d .
C2 C 0.0978(3) 0.2653(3) 0.7247(3) 0.0234(7) Uani 1 1 d .
C3 C 0.0679(3) 0.3492(3) 0.6653(3) 0.0237(7) Uani 1 1 d .
C4 C -0.0525(3) 0.3893(3) 0.6535(3) 0.0239(7) Uani 1 1 d .
H4 H -0.0722 0.4474 0.6141 0.029 Uiso 1 1 calc R
C5 C -0.1435(3) 0.3415(3) 0.7014(3) 0.0242(7) Uani 1 1 d .
C6 C -0.1167(3) 0.2556(3) 0.7587(3) 0.0223(7) Uani 1 1 d .
C7 C 0.2374(3) 0.2383(3) 0.7311(3) 0.0236(7) Uani 1 1 d .
C8 C 0.2928(3) 0.3290(3) 0.6717(3) 0.0294(8) Uani 1 1 d .
H8A H 0.3648 0.3932 0.7248 0.035 Uiso 1 1 calc R
H8B H 0.3298 0.2852 0.6162 0.035 Uiso 1 1 calc R
C9 C 0.1782(3) 0.3864(3) 0.6174(3) 0.0265(7) Uani 1 1 d .
C10 C 0.3270(3) 0.2593(3) 0.8464(3) 0.0251(7) Uani 1 1 d .
C11 C 0.3571(3) 0.3606(3) 0.9316(3) 0.0301(8) Uani 1 1 d .
H11 H 0.3182 0.4291 0.9242 0.036 Uiso 1 1 calc R
C12 C 0.4473(3) 0.3609(4) 1.0305(3) 0.0354(9) Uani 1 1 d .
H12 H 0.4680 0.4296 1.0909 0.043 Uiso 1 1 calc R
C13 C 0.5057(3) 0.2620(4) 1.0403(3) 0.0377(9) Uani 1 1 d .
H13 H 0.5687 0.2647 1.1065 0.045 Uiso 1 1 calc R
C14 C 0.4733(3) 0.1592(4) 0.9548(3) 0.0321(8) Uani 1 1 d .
H14 H 0.5118 0.0906 0.9626 0.039 Uiso 1 1 calc R
C15 C 0.3834(3) 0.1575(3) 0.8567(3) 0.0263(7) Uani 1 1 d .
C16 C 0.3281(3) 0.0630(3) 0.7558(3) 0.0255(7) Uani 1 1 d .
C17 C 0.3450(4) -0.0578(3) 0.7270(3) 0.0333(8) Uani 1 1 d .
H17 H 0.4053 -0.0881 0.7762 0.040 Uiso 1 1 calc R
C18 C 0.2721(4) -0.1315(4) 0.6259(3) 0.0394(10) Uani 1 1 d .
H18 H 0.2811 -0.2136 0.6065 0.047 Uiso 1 1 calc R
C19 C 0.1861(4) -0.0876(3) 0.5522(3) 0.0343(8) Uani 1 1 d .
H19 H 0.1379 -0.1393 0.4829 0.041 Uiso 1 1 calc R
C20 C 0.1703(4) 0.0336(3) 0.5801(3) 0.0315(8) Uani 1 1 d .
H20 H 0.1126 0.0644 0.5295 0.038 Uiso 1 1 calc R
C21 C 0.2397(3) 0.1068(3) 0.6817(3) 0.0249(7) Uani 1 1 d .
C22 C 0.2231(3) 0.5248(3) 0.6469(3) 0.0334(8) Uani 1 1 d .
H22A H 0.1509 0.5604 0.6114 0.050 Uiso 1 1 calc R
H22B H 0.3012 0.5445 0.6226 0.050 Uiso 1 1 calc R
H22C H 0.2458 0.5575 0.7256 0.050 Uiso 1 1 calc R
C23 C 0.1333(3) 0.3349(4) 0.4937(3) 0.0336(8) Uani 1 1 d .
H23A H 0.1068 0.2467 0.4756 0.050 Uiso 1 1 calc R
H23B H 0.2067 0.3560 0.4645 0.050 Uiso 1 1 calc R
H23C H 0.0576 0.3693 0.4621 0.050 Uiso 1 1 calc R
C24 C -0.2319(3) 0.2145(3) 0.8004(3) 0.0233(7) Uani 1 1 d .
C25 C -0.3396(3) 0.2858(3) 0.7552(3) 0.0302(8) Uani 1 1 d .
H25A H -0.3702 0.3298 0.8149 0.036 Uiso 1 1 calc R
H25B H -0.4172 0.2286 0.7011 0.036 Uiso 1 1 calc R
C26 C -0.2782(3) 0.3778(3) 0.7011(3) 0.0273(7) Uani 1 1 d .
C27 C -0.1916(3) 0.2381(3) 0.9243(3) 0.0276(7) Uani 1 1 d .
C28 C -0.1369(4) 0.3464(4) 1.0032(3) 0.0392(9) Uani 1 1 d .
H28 H -0.1189 0.4198 0.9837 0.047 Uiso 1 1 calc R
C29 C -0.1090(4) 0.3453(5) 1.1111(3) 0.0531(13) Uani 1 1 d .
H29 H -0.0711 0.4190 1.1659 0.064 Uiso 1 1 calc R
C30 C -0.1351(4) 0.2394(5) 1.1408(3) 0.0547(13) Uani 1 1 d .
H30 H -0.1142 0.2414 1.2155 0.066 Uiso 1 1 calc R
C31 C -0.1916(4) 0.1294(5) 1.0629(3) 0.0450(11) Uani 1 1 d .
H31 H -0.2109 0.0568 1.0832 0.054 Uiso 1 1 calc R
C32 C -0.2191(3) 0.1297(4) 0.9532(3) 0.0309(8) Uani 1 1 d .
C33 C -0.2724(3) 0.0302(3) 0.8546(3) 0.0303(8) Uani 1 1 d .
C34 C -0.3043(4) -0.0954(4) 0.8399(4) 0.0458(11) Uani 1 1 d .
H34 H -0.2966 -0.1283 0.9004 0.055 Uiso 1 1 calc R
C35 C -0.3472(4) -0.1709(4) 0.7348(4) 0.0547(13) Uani 1 1 d .
H35 H -0.3697 -0.2559 0.7236 0.066 Uiso 1 1 calc R
C36 C -0.3573(4) -0.1231(4) 0.6461(4) 0.0499(12) Uani 1 1 d .
H36 H -0.3870 -0.1759 0.5750 0.060 Uiso 1 1 calc R
C37 C -0.3242(3) 0.0025(3) 0.6603(3) 0.0365(9) Uani 1 1 d .
H37 H -0.3311 0.0350 0.5996 0.044 Uiso 1 1 calc R
C38 C -0.2813(3) 0.0775(3) 0.7647(3) 0.0255(7) Uani 1 1 d .
C39 C -0.2572(4) 0.5088(3) 0.7687(3) 0.0401(10) Uani 1 1 d .
H39A H -0.2112 0.5632 0.7365 0.060 Uiso 1 1 calc R
H39B H -0.2035 0.5169 0.8429 0.060 Uiso 1 1 calc R
H39C H -0.3436 0.5300 0.7698 0.060 Uiso 1 1 calc R
C40 C -0.3659(3) 0.3630(4) 0.5869(3) 0.0413(10) Uani 1 1 d .
H40A H -0.3198 0.4121 0.5506 0.062 Uiso 1 1 calc R
H40B H -0.4493 0.3896 0.5903 0.062 Uiso 1 1 calc R
H40C H -0.3852 0.2777 0.5462 0.062 Uiso 1 1 calc R

loop_
_atom_site_aniso_label
_atom_site_aniso_U_11
_atom_site_aniso_U_22
_atom_site_aniso_U_33
_atom_site_aniso_U_23
_atom_site_aniso_U_13
_atom_site_aniso_U_12
Br1 0.0253(2) 0.0405(2) 0.0523(3) 0.03040(19) 0.02127(17) 0.01332(15)
C1 0.0254(17) 0.0207(16) 0.0289(17) 0.0121(14) 0.0113(14) 0.0053(13)
C2 0.0197(16) 0.0244(17) 0.0282(17) 0.0056(14) 0.0131(13) 0.0022(13)
C3 0.0212(16) 0.0233(17) 0.0292(17) 0.0068(14) 0.0134(14) 0.0021(13)
C4 0.0214(16) 0.0247(17) 0.0316(17) 0.0134(15) 0.0114(14) 0.0079(13)
C5 0.0208(16) 0.0240(17) 0.0306(17) 0.0061(14) 0.0121(14) 0.0065(13)
C6 0.0188(15) 0.0212(16) 0.0300(17) 0.0083(14) 0.0117(13) 0.0030(12)
C7 0.0186(15) 0.0271(17) 0.0307(17) 0.0113(15) 0.0133(13) 0.0058(13)
C8 0.0215(17) 0.034(2) 0.041(2) 0.0193(17) 0.0155(15) 0.0066(14)
C9 0.0223(17) 0.0310(19) 0.0344(18) 0.0140(16) 0.0167(14) 0.0072(14)
C10 0.0176(15) 0.0304(18) 0.0327(18) 0.0132(15) 0.0124(14) 0.0047(13)
C11 0.0263(18) 0.0314(19) 0.037(2) 0.0110(16) 0.0164(15) 0.0043(15)
C12 0.0287(19) 0.042(2) 0.0320(19) 0.0068(18) 0.0118(16) -0.0053(16)
C13 0.0233(18) 0.058(3) 0.037(2) 0.023(2) 0.0110(16) 0.0027(17)
C14 0.0178(16) 0.043(2) 0.042(2) 0.0211(19) 0.0119(15) 0.0042(15)
C15 0.0172(15) 0.0348(19) 0.0340(18) 0.0162(16) 0.0143(14) 0.0039(14)
C16 0.0202(16) 0.0300(18) 0.0360(19) 0.0151(16) 0.0178(14) 0.0077(13)
C17 0.0296(19) 0.034(2) 0.051(2) 0.0214(19) 0.0228(17) 0.0163(16)
C18 0.043(2) 0.030(2) 0.061(3) 0.015(2) 0.036(2) 0.0136(17)
C19 0.039(2) 0.0284(19) 0.037(2) 0.0037(17) 0.0203(17) 0.0026(16)
C20 0.0320(19) 0.034(2) 0.0349(19) 0.0129(17) 0.0166(16) 0.0087(16)
C21 0.0208(16) 0.0284(18) 0.0311(18) 0.0115(15) 0.0142(14) 0.0050(13)
C22 0.0315(19) 0.0291(19) 0.051(2) 0.0183(18) 0.0250(17) 0.0060(15)
C23 0.0274(18) 0.042(2) 0.039(2) 0.0156(18) 0.0171(16) 0.0089(16)
C24 0.0175(15) 0.0269(17) 0.0313(18) 0.0114(15) 0.0133(13) 0.0056(13)
C25 0.0236(17) 0.036(2) 0.042(2) 0.0191(17) 0.0179(15) 0.0102(15)
C26 0.0233(17) 0.0333(19) 0.0351(19) 0.0146(16) 0.0170(15) 0.0129(15)
C27 0.0192(16) 0.036(2) 0.0334(18) 0.0098(16) 0.0157(14) 0.0070(14)
C28 0.031(2) 0.049(2) 0.038(2) 0.0044(19) 0.0184(17) 0.0048(17)
C29 0.030(2) 0.084(4) 0.034(2) -0.006(2) 0.0129(18) 0.004(2)
C30 0.038(2) 0.100(4) 0.035(2) 0.025(3) 0.0157(19) 0.023(3)
C31 0.035(2) 0.075(3) 0.049(2) 0.042(2) 0.0255(19) 0.028(2)
C32 0.0198(17) 0.042(2) 0.040(2) 0.0202(18) 0.0151(15) 0.0100(15)
C33 0.0214(17) 0.0300(19) 0.052(2) 0.0179(18) 0.0240(16) 0.0087(14)
C34 0.032(2) 0.043(2) 0.086(3) 0.038(3) 0.036(2) 0.0172(18)
C35 0.043(3) 0.030(2) 0.105(4) 0.015(3) 0.047(3) 0.0083(19)
C36 0.034(2) 0.037(2) 0.071(3) -0.010(2) 0.026(2) -0.0015(18)
C37 0.0270(19) 0.036(2) 0.050(2) 0.0082(19) 0.0209(17) 0.0049(16)
C38 0.0157(15) 0.0270(18) 0.0367(19) 0.0074(15) 0.0137(14) 0.0033(13)
C39 0.037(2) 0.030(2) 0.066(3) 0.013(2) 0.032(2) 0.0139(17)
C40 0.0230(18) 0.067(3) 0.048(2) 0.032(2) 0.0169(17) 0.0137(18)

loop_
_atom_type_symbol
_atom_type_description
_atom_type_scat_dispersion_real
_atom_type_scat_dispersion_imag
_atom_type_scat_source
C C 0.0033 0.0016 'International Tables Vol C Tables 4.2.6.8 and 6.1.1.4'
H H 0.0000 0.0000 'International Tables Vol C Tables 4.2.6.8 and 6.1.1.4'
N N 0.0061 0.0033 'International Tables Vol C Tables 4.2.6.8 and 6.1.1.4'
O O 0.0106 0.0060 'International Tables Vol C Tables 4.2.6.8 and 6.1.1.4'
Br Br -0.2901 2.4595 'International Tables Vol C Tables 4.2.6.8 and 6.1.1.4'

loop_
_geom_angle_atom_site_label_1
_geom_angle_atom_site_label_2
_geom_angle_atom_site_label_3
_geom_angle
C2 C1 C6 120.0(3)
C2 C1 Br1 119.8(2)
C6 C1 Br1 120.2(2)
C1 C2 C3 120.1(3)
C1 C2 C7 127.9(3)
C3 C2 C7 112.0(3)
C4 C3 C2 120.9(3)
C4 C3 C9 126.7(3)
C2 C3 C9 112.4(3)
C3 C4 C5 118.2(3)
C3 C4 H4 120.9
C5 C4 H4 120.9
C6 C5 C4 121.7(3)
C6 C5 C26 112.5(3)
C4 C5 C26 125.9(3)
C5 C6 C1 119.1(3)
C5 C6 C24 112.2(3)
C1 C6 C24 128.7(3)
C21 C7 C10 101.5(3)
C21 C7 C2 114.5(3)
C10 C7 C2 114.2(3)
C21 C7 C8 113.7(3)
C10 C7 C8 111.4(3)
C2 C7 C8 102.1(2)
C9 C8 C7 109.2(3)
C9 C8 H8A 109.8
C7 C8 H8A 109.8
C9 C8 H8B 109.8
C7 C8 H8B 109.8
H8A C8 H8B 108.3
C3 C9 C23 110.5(3)
C3 C9 C22 112.1(3)
C23 C9 C22 110.0(3)
C3 C9 C8 103.0(3)
C23 C9 C8 111.3(3)
C22 C9 C8 109.8(3)
C11 C10 C15 121.2(3)
C11 C10 C7 128.5(3)
C15 C10 C7 110.2(3)
C10 C11 C12 118.5(3)
C10 C11 H11 120.8
C12 C11 H11 120.8
C13 C12 C11 120.6(4)
C13 C12 H12 119.7
C11 C12 H12 119.7
C12 C13 C14 120.7(3)
C12 C13 H13 119.6
C14 C13 H13 119.6
C13 C14 C15 119.2(3)
C13 C14 H14 120.4
C15 C14 H14 120.4
C14 C15 C10 119.8(3)
C14 C15 C16 131.5(3)
C10 C15 C16 108.7(3)
C21 C16 C17 119.9(3)
C21 C16 C15 109.0(3)
C17 C16 C15 131.1(3)
C18 C17 C16 118.8(3)
C18 C17 H17 120.6
C16 C17 H17 120.6
C17 C18 C19 121.2(3)
C17 C18 H18 119.4
C19 C18 H18 119.4
C18 C19 C20 120.1(4)
C18 C19 H19 119.9
C20 C19 H19 119.9
C21 C20 C19 119.1(3)
C21 C20 H20 120.4
C19 C20 H20 120.4
C20 C21 C16 120.8(3)
C20 C21 C7 128.9(3)
C16 C21 C7 110.3(3)
C9 C22 H22A 109.5
C9 C22 H22B 109.5
H22A C22 H22B 109.5
C9 C22 H22C 109.5
H22A C22 H22C 109.5
H22B C22 H22C 109.5
C9 C23 H23A 109.5
C9 C23 H23B 109.5
H23A C23 H23B 109.5
C9 C23 H23C 109.5
H23A C23 H23C 109.5
H23B C23 H23C 109.5
C6 C24 C38 113.4(3)
C6 C24 C27 112.7(3)
C38 C24 C27 101.1(3)
C6 C24 C25 103.1(3)
C38 C24 C25 113.0(3)
C27 C24 C25 113.9(3)
C24 C25 C26 109.3(3)
C24 C25 H25A 109.8
C26 C25 H25A 109.8
C24 C25 H25B 109.8
C26 C25 H25B 109.8
H25A C25 H25B 108.3
C40 C26 C39 110.0(3)
C40 C26 C5 112.0(3)
C39 C26 C5 110.2(3)
C40 C26 C25 110.7(3)
C39 C26 C25 111.5(3)
C5 C26 C25 102.3(3)
C28 C27 C32 120.7(3)
C28 C27 C24 129.0(3)
C32 C27 C24 110.3(3)
C27 C28 C29 118.5(4)
C27 C28 H28 120.7
C29 C28 H28 120.7
C30 C29 C28 121.4(4)
C30 C29 H29 119.3
C28 C29 H29 119.3
C29 C30 C31 121.1(4)
C29 C30 H30 119.5
C31 C30 H30 119.5
C30 C31 C32 117.8(4)
C30 C31 H31 121.1
C32 C31 H31 121.1
C27 C32 C31 120.5(4)
C27 C32 C33 108.9(3)
C31 C32 C33 130.6(4)
C38 C33 C34 120.1(4)
C38 C33 C32 108.7(3)
C34 C33 C32 131.0(4)
C35 C34 C33 118.8(4)
C35 C34 H34 120.6
C33 C34 H34 120.6
C36 C35 C34 120.7(4)
C36 C35 H35 119.7
C34 C35 H35 119.7
C35 C36 C37 120.9(4)
C35 C36 H36 119.6
C37 C36 H36 119.6
C38 C37 C36 118.4(4)
C38 C37 H37 120.8
C36 C37 H37 120.8
C37 C38 C33 121.1(3)
C37 C38 C24 127.9(3)
C33 C38 C24 110.9(3)
C26 C39 H39A 109.5
C26 C39 H39B 109.5
H39A C39 H39B 109.5
C26 C39 H39C 109.5
H39A C39 H39C 109.5
H39B C39 H39C 109.5
C26 C40 H40A 109.5
C26 C40 H40B 109.5
H40A C40 H40B 109.5
C26 C40 H40C 109.5
H40A C40 H40C 109.5
H40B C40 H40C 109.5

loop_
_geom_bond_atom_site_label_1
_geom_bond_atom_site_label_2
_geom_bond_distance
Br1 C1 1.892(3)
C1 C2 1.393(4)
C1 C6 1.403(4)
C2 C3 1.397(5)
C2 C7 1.536(4)
C3 C4 1.396(4)
C3 C9 1.524(4)
C4 C5 1.403(4)
C4 H4 0.9500
C5 C6 1.392(4)
C5 C26 1.538(4)
C6 C24 1.526(4)
C7 C21 1.520(5)
C7 C10 1.528(5)
C7 C8 1.582(4)
C8 C9 1.553(5)
C8 H8A 0.9900
C8 H8B 0.9900
C9 C23 1.536(5)
C9 C22 1.540(5)
C10 C11 1.371(5)
C10 C15 1.403(5)
C11 C12 1.412(5)
C11 H11 0.9500
C12 C13 1.381(6)
C12 H12 0.9500
C13 C14 1.383(5)
C13 H13 0.9500
C14 C15 1.397(5)
C14 H14 0.9500
C15 C16 1.454(5)
C16 C21 1.405(5)
C16 C17 1.410(5)
C17 C18 1.385(6)
C17 H17 0.9500
C18 C19 1.388(5)
C18 H18 0.9500
C19 C20 1.409(5)
C19 H19 0.9500
C20 C21 1.380(5)
C20 H20 0.9500
C22 H22A 0.9800
C22 H22B 0.9800
C22 H22C 0.9800
C23 H23A 0.9800
C23 H23B 0.9800
C23 H23C 0.9800
C24 C38 1.529(5)
C24 C27 1.537(5)
C24 C25 1.567(4)
C25 C26 1.570(5)
C25 H25A 0.9900
C25 H25B 0.9900
C26 C40 1.521(5)
C26 C39 1.534(5)
C27 C28 1.386(5)
C27 C32 1.406(5)
C28 C29 1.387(6)
C28 H28 0.9500
C29 C30 1.383(7)
C29 H29 0.9500
C30 C31 1.397(7)
C30 H30 0.9500
C31 C32 1.407(5)
C31 H31 0.9500
C32 C33 1.463(5)
C33 C38 1.402(5)
C33 C34 1.406(5)
C34 C35 1.393(6)
C34 H34 0.9500
C35 C36 1.390(7)
C35 H35 0.9500
C36 C37 1.408(6)
C36 H36 0.9500
C37 C38 1.384(5)
C37 H37 0.9500
C39 H39A 0.9800
C39 H39B 0.9800
C39 H39C 0.9800
C40 H40A 0.9800
C40 H40B 0.9800
C40 H40C 0.9800

loop_
_geom_torsion_atom_site_label_1
_geom_torsion_atom_site_label_2
_geom_torsion_atom_site_label_3
_geom_torsion_atom_site_label_4
_geom_torsion
C6 C1 C2 C3 -1.3(5)
Br1 C1 C2 C3 178.0(2)
C6 C1 C2 C7 178.1(3)
Br1 C1 C2 C7 -2.6(5)
C1 C2 C3 C4 1.9(5)
C7 C2 C3 C4 -177.6(3)
C1 C2 C3 C9 -177.3(3)
C7 C2 C3 C9 3.2(4)
C2 C3 C4 C5 -1.0(5)
C9 C3 C4 C5 178.1(3)
C3 C4 C5 C6 -0.6(5)
C3 C4 C5 C26 177.5(3)
C4 C5 C6 C1 1.2(5)
C26 C5 C6 C1 -177.1(3)
C4 C5 C6 C24 -178.3(3)
C26 C5 C6 C24 3.4(4)
C2 C1 C6 C5 -0.2(5)
Br1 C1 C6 C5 -179.5(2)
C2 C1 C6 C24 179.2(3)
Br1 C1 C6 C24 -0.1(5)
C1 C2 C7 C21 61.3(4)
C3 C2 C7 C21 -119.2(3)
C1 C2 C7 C10 -55.1(5)
C3 C2 C7 C10 124.4(3)
C1 C2 C7 C8 -175.4(3)
C3 C2 C7 C8 4.1(4)
C21 C7 C8 C9 114.1(3)
C10 C7 C8 C9 -132.0(3)
C2 C7 C8 C9 -9.7(4)
C4 C3 C9 C23 -69.3(4)
C2 C3 C9 C23 109.9(3)
C4 C3 C9 C22 53.8(4)
C2 C3 C9 C22 -127.1(3)
C4 C3 C9 C8 171.7(3)
C2 C3 C9 C8 -9.1(4)
C7 C8 C9 C3 11.4(4)
C7 C8 C9 C23 -106.9(3)
C7 C8 C9 C22 131.0(3)
C21 C7 C10 C11 -176.2(3)
C2 C7 C10 C11 -52.5(4)
C8 C7 C10 C11 62.4(4)
C21 C7 C10 C15 5.7(3)
C2 C7 C10 C15 129.4(3)
C8 C7 C10 C15 -115.7(3)
C15 C10 C11 C12 0.3(5)
C7 C10 C11 C12 -177.6(3)
C10 C11 C12 C13 1.3(5)
C11 C12 C13 C14 -2.4(5)
C12 C13 C14 C15 1.9(5)
C13 C14 C15 C10 -0.2(5)
C13 C14 C15 C16 -177.7(3)
C11 C10 C15 C14 -0.9(5)
C7 C10 C15 C14 177.4(3)
C11 C10 C15 C16 177.1(3)
C7 C10 C15 C16 -4.6(4)
C14 C15 C16 C21 179.1(3)
C10 C15 C16 C21 1.4(4)
C14 C15 C16 C17 2.4(6)
C10 C15 C16 C17 -175.2(3)
C21 C16 C17 C18 -0.8(5)
C15 C16 C17 C18 175.6(3)
C16 C17 C18 C19 1.7(5)
C17 C18 C19 C20 -0.8(5)
C18 C19 C20 C21 -0.9(5)
C19 C20 C21 C16 1.8(5)
C19 C20 C21 C7 -178.7(3)
C17 C16 C21 C20 -1.0(5)
C15 C16 C21 C20 -178.1(3)
C17 C16 C21 C7 179.5(3)
C15 C16 C21 C7 2.3(3)
C10 C7 C21 C20 175.7(3)
C2 C7 C21 C20 52.2(4)
C8 C7 C21 C20 -64.6(4)
C10 C7 C21 C16 -4.8(3)
C2 C7 C21 C16 -128.3(3)
C8 C7 C21 C16 114.9(3)
C5 C6 C24 C38 124.8(3)
C1 C6 C24 C38 -54.6(4)
C5 C6 C24 C27 -121.0(3)
C1 C6 C24 C27 59.6(4)
C5 C6 C24 C25 2.3(4)
C1 C6 C24 C25 -177.1(3)
C6 C24 C25 C26 -6.9(4)
C38 C24 C25 C26 -129.7(3)
C27 C24 C25 C26 115.5(3)
C6 C5 C26 C40 -126.0(3)
C4 C5 C26 C40 55.8(5)
C6 C5 C26 C39 111.3(3)
C4 C5 C26 C39 -67.0(4)
C6 C5 C26 C25 -7.4(4)
C4 C5 C26 C25 174.3(3)
C24 C25 C26 C40 128.1(3)
C24 C25 C26 C39 -109.1(3)
C24 C25 C26 C5 8.6(4)
C6 C24 C27 C28 57.5(4)
C38 C24 C27 C28 178.9(3)
C25 C24 C27 C28 -59.6(4)
C6 C24 C27 C32 -123.2(3)
C38 C24 C27 C32 -1.7(3)
C25 C24 C27 C32 119.8(3)
C32 C27 C28 C29 0.5(5)
C24 C27 C28 C29 179.8(3)
C27 C28 C29 C30 -0.3(6)
C28 C29 C30 C31 -0.5(6)
C29 C30 C31 C32 1.0(6)
C28 C27 C32 C31 0.1(5)
C24 C27 C32 C31 -179.4(3)
C28 C27 C32 C33 -178.5(3)
C24 C27 C32 C33 2.1(4)
C30 C31 C32 C27 -0.8(5)
C30 C31 C32 C33 177.4(3)
C27 C32 C33 C38 -1.6(4)
C31 C32 C33 C38 -179.9(3)
C27 C32 C33 C34 173.8(3)
C31 C32 C33 C34 -4.5(6)
C38 C33 C34 C35 -1.4(5)
C32 C33 C34 C35 -176.4(3)
C33 C34 C35 C36 0.5(6)
C34 C35 C36 C37 0.2(6)
C35 C36 C37 C38 -0.1(5)
C36 C37 C38 C33 -0.8(5)
C36 C37 C38 C24 175.8(3)
C34 C33 C38 C37 1.6(5)
C32 C33 C38 C37 177.6(3)
C34 C33 C38 C24 -175.6(3)
C32 C33 C38 C24 0.4(3)
C6 C24 C38 C37 -55.2(4)
C27 C24 C38 C37 -176.1(3)
C25 C24 C38 C37 61.7(4)
C6 C24 C38 C33 121.7(3)
C27 C24 C38 C33 0.8(3)
C25 C24 C38 C33 -121.4(3)

loop_
_cod_related_entry_id
_cod_related_entry_database
_cod_related_entry_code
1 ChemSpider 30660222
